data_7058071
loop_
_publ_author_name
'Wang, Guilong'
'Lu, Tian'
'Fan, Guijuan'
'Yin, Hongquan'
'Chen, Fu-Xue'

_publ_section_title
;
 Synthesis and properties of insensitive
 [1,2,4]triazolo[4,3-b]-1,2,4,5-tetrazine explosives
;
_journal_issue 4
_journal_name_full 'New Journal of Chemistry'
_journal_page_first 1663
_journal_paper_doi 10.1039/C8NJ05220D
_journal_volume 43
_journal_year 2019
_chemical_formula_sum 'C3 H2 Cl N7'
_chemical_formula_weight 171.57
_space_group_crystal_system orthorhombic
_space_group_IT_number 62
_space_group_name_Hall '-P 2ac 2n'
_space_group_name_H-M_alt 'P n m a'
_symmetry_space_group_name_Hall '-P 2ac 2n'
_symmetry_space_group_name_H-M 'P n m a'
_atom_sites_solution_hydrogens geom
_audit_creation_method SHELXL-2018/3
_audit_update_record
;
2018-12-05 deposited with the CCDC.
2018-12-17 downloaded from the CCDC.
;
_cell_angle_alpha 90
_cell_angle_beta 90
_cell_angle_gamma 90
_cell_formula_units_Z 4
_cell_length_a 7.5145(11)
_cell_length_b 6.2774(9)
_cell_length_c 13.7315(19)
_cell_measurement_reflns_used 4824
_cell_measurement_temperature 296(2)
_cell_measurement_theta_max 28.30
_cell_measurement_theta_min 2.97
_cell_volume 647.74(16)
_computing_cell_refinement 'Bruker SAINT'
_computing_data_collection 'Bruker APEX2'
_computing_data_reduction 'Bruker SAINT'
_computing_molecular_graphics 'Bruker SHELXTL'
_computing_publication_material 'Bruker SHELXTL'
_computing_structure_refinement 'SHELXL-2014 (Sheldrick 2014)'
_computing_structure_solution 'SHELXS-97 (Sheldrick 2008)'
_diffrn_ambient_temperature 296(2)
_diffrn_measured_fraction_theta_full 0.998
_diffrn_measured_fraction_theta_max 0.997
_diffrn_measurement_device_type 'Bruker APEX-II CCD'
_diffrn_measurement_method '\f and \w scans'
_diffrn_radiation_type MoK\a
_diffrn_radiation_wavelength 0.71073
_diffrn_reflns_av_R_equivalents 0.0176
_diffrn_reflns_av_unetI/netI 0.0090
_diffrn_reflns_Laue_measured_fraction_full 0.998
_diffrn_reflns_Laue_measured_fraction_max 0.997
_diffrn_reflns_limit_h_max 9
_diffrn_reflns_limit_h_min -9
_diffrn_reflns_limit_k_max 8
_diffrn_reflns_limit_k_min -8
_diffrn_reflns_limit_l_max 18
_diffrn_reflns_limit_l_min -18
_diffrn_reflns_number 7415
_diffrn_reflns_point_group_measured_fraction_full 0.998
_diffrn_reflns_point_group_measured_fraction_max 0.997
_diffrn_reflns_theta_full 25.242
_diffrn_reflns_theta_max 28.289
_diffrn_reflns_theta_min 2.967
_exptl_absorpt_coefficient_mu 0.525
_exptl_absorpt_correction_type none
_exptl_crystal_colour red
_exptl_crystal_density_diffrn 1.759
_exptl_crystal_description cube
_exptl_crystal_F_000 344
_exptl_crystal_size_max 0.150
_exptl_crystal_size_mid 0.130
_exptl_crystal_size_min 0.100
_exptl_transmission_factor_max 0.949
_exptl_transmission_factor_min 0.925
_refine_diff_density_max 0.328
_refine_diff_density_min -0.238
_refine_diff_density_rms 0.043
_refine_ls_extinction_method none
_refine_ls_goodness_of_fit_ref 1.027
_refine_ls_hydrogen_treatment constr
_refine_ls_matrix_type full
_refine_ls_number_parameters 67
_refine_ls_number_reflns 869
_refine_ls_number_restraints 0
_refine_ls_restrained_S_all 1.027
_refine_ls_R_factor_all 0.0312
_refine_ls_R_factor_gt 0.0295
_refine_ls_shift/su_max 0.000
_refine_ls_shift/su_mean 0.000
_refine_ls_structure_factor_coef Fsqd
_refine_ls_weighting_details 'w=1/[\s^2^(Fo^2^)+(0.0628P)^2^+0.1282P] where P=(Fo^2^+2Fc^2^)/3'
_refine_ls_weighting_scheme calc
_refine_ls_wR_factor_gt 0.0897
_refine_ls_wR_factor_ref 0.0919
_reflns_Friedel_coverage 0.000
_reflns_number_gt 814
_reflns_number_total 869
_reflns_threshold_expression 'I > 2\s(I)'
_cod_data_source_file c8nj05220d2.cif
_cod_data_source_block 1_CCDC1
_cod_depositor_comments 'Adding full bibliography for 7058070--7058071.cif.'
_cod_database_code 7058071
_shelx_shelxl_version_number 2018/3
_shelx_space_group_comment
;
The symmetry employed for this shelxl refinement is uniquely defined
by the following loop, which should always be used as a source of
symmetry information in preference to the above space-group names.
They are only intended as comments.
;

loop_
_space_group_symop_operation_xyz
'x, y, z'
'-x+1/2, -y, z+1/2'
'x+1/2, -y+1/2, -z+1/2'
'-x, y+1/2, -z'
'-x, -y, -z'
'x-1/2, y, -z-1/2'
'-x-1/2, y-1/2, z-1/2'
'x, -y-1/2, z'

loop_
_atom_site_label
_atom_site_type_symbol
_atom_site_fract_x
_atom_site_fract_y
_atom_site_fract_z
_atom_site_U_iso_or_equiv
_atom_site_adp_type
_atom_site_occupancy
_atom_site_site_symmetry_order
_atom_site_calc_flag
_atom_site_refinement_flags_posn
_atom_site_refinement_flags_adp
_atom_site_refinement_flags_occupancy
Cl1 Cl 0.27120(6) 0.250000 -0.21909(3) 0.0464(2) Uani 1 2 d S T P
N6 N 0.28395(16) 0.250000 -0.02401(9) 0.0304(3) Uani 1 2 d S T P
N5 N 0.10515(17) 0.250000 -0.00551(10) 0.0345(3) Uani 1 2 d S T P
N2 N 0.54663(19) 0.250000 -0.09387(11) 0.0430(4) Uani 1 2 d S T P
N4 N 0.2059(2) 0.250000 0.16418(11) 0.0422(4) Uani 1 2 d S T P
N1 N 0.57329(19) 0.250000 0.00448(12) 0.0448(4) Uani 1 2 d S T P
N7 N -0.0897(2) 0.250000 0.12341(11) 0.0480(4) Uani 1 2 d S T P
H7A H -0.178309 0.250000 0.083758 0.058 Uiso 1 2 calc R U P
H7B H -0.108195 0.250000 0.185223 0.058 Uiso 1 2 calc R U P
N3 N 0.3707(2) 0.250000 0.14191(10) 0.0431(4) Uani 1 2 d S T P
C3 C 0.0758(2) 0.250000 0.08917(11) 0.0347(3) Uani 1 2 d S T P
C1 C 0.3721(2) 0.250000 -0.11002(12) 0.0348(3) Uani 1 2 d S T P
C2 C 0.4129(2) 0.250000 0.04509(11) 0.0354(4) Uani 1 2 d S T P

loop_
_atom_site_aniso_label
_atom_site_aniso_U_11
_atom_site_aniso_U_22
_atom_site_aniso_U_33
_atom_site_aniso_U_23
_atom_site_aniso_U_13
_atom_site_aniso_U_12
Cl1 0.0522(3) 0.0613(3) 0.0256(3) 0.000 0.00104(15) 0.000
N6 0.0294(6) 0.0363(6) 0.0255(6) 0.000 -0.0024(4) 0.000
N5 0.0293(6) 0.0473(7) 0.0270(6) 0.000 0.0002(5) 0.000
N2 0.0355(7) 0.0496(8) 0.0439(8) 0.000 0.0057(6) 0.000
N4 0.0503(9) 0.0516(8) 0.0248(7) 0.000 -0.0024(6) 0.000
N1 0.0335(7) 0.0551(9) 0.0457(8) 0.000 -0.0027(6) 0.000
N7 0.0411(8) 0.0695(11) 0.0334(7) 0.000 0.0093(6) 0.000
N3 0.0460(8) 0.0526(8) 0.0307(7) 0.000 -0.0106(6) 0.000
C3 0.0380(8) 0.0386(7) 0.0276(7) 0.000 0.0011(6) 0.000
C1 0.0343(8) 0.0395(7) 0.0307(7) 0.000 0.0038(5) 0.000
C2 0.0326(7) 0.0416(8) 0.0321(8) 0.000 -0.0069(6) 0.000

loop_
_atom_type_symbol
_atom_type_description
_atom_type_scat_dispersion_real
_atom_type_scat_dispersion_imag
_atom_type_scat_source
C C 0.0033 0.0016 'International Tables Vol C Tables 4.2.6.8 and 6.1.1.4'
N N 0.0061 0.0033 'International Tables Vol C Tables 4.2.6.8 and 6.1.1.4'
H H 0.0000 0.0000 'International Tables Vol C Tables 4.2.6.8 and 6.1.1.4'
Cl Cl 0.1484 0.1585 'International Tables Vol C Tables 4.2.6.8 and 6.1.1.4'

loop_
_geom_angle_atom_site_label_1
_geom_angle_atom_site_label_2
_geom_angle_atom_site_label_3
_geom_angle
C2 N6 C1 105.13(13)
C2 N6 N5 124.89(13)
C1 N6 N5 129.98(13)
C3 N5 N6 110.34(13)
C1 N2 N1 108.03(14)
N3 N4 C3 119.64(14)
C2 N1 N2 106.39(14)
C3 N7 H7A 120.0
C3 N7 H7B 120.0
H7A N7 H7B 120.0
N4 N3 C2 117.28(14)
N5 C3 N7 120.35(15)
N5 C3 N4 126.85(15)
N7 C3 N4 112.80(14)
N2 C1 N6 109.68(14)
N2 C1 Cl1 126.44(13)
N6 C1 Cl1 123.88(13)
N1 C2 N6 110.77(15)
N1 C2 N3 128.23(15)
N6 C2 N3 121.00(15)

loop_
_geom_bond_atom_site_label_1
_geom_bond_atom_site_label_2
_geom_bond_distance
Cl1 C1 1.6786(17)
N6 C2 1.3561(18)
N6 C1 1.354(2)
N6 N5 1.3674(17)
N5 C3 1.319(2)
N2 C1 1.330(2)
N2 N1 1.365(2)
N4 N3 1.276(2)
N4 C3 1.420(2)
N1 C2 1.328(2)
N7 C3 1.330(2)
N7 H7A 0.8600
N7 H7B 0.8600
N3 C2 1.367(2)

loop_
_geom_hbond_atom_site_label_D
_geom_hbond_atom_site_label_H
_geom_hbond_atom_site_label_A
_geom_hbond_distance_DH
_geom_hbond_distance_HA
_geom_hbond_distance_DA
_geom_hbond_angle_DHA
_geom_hbond_site_symmetry_A
_geom_hbond_publ_flag
N7 H7B N3 0.86 2.38 3.236(2) 174.5 6_556 yes
N7 H7B N4 0.86 2.50 3.296(2) 155.2 6_556 yes
N7 H7A N1 0.86 2.16 3.013(2) 171.0 1_455 yes
N7 H7B N3 0.86 2.38 3.236(2) 174.5 6_556 yes
N7 H7B N4 0.86 2.50 3.296(2) 155.2 6_556 yes
N7 H7A N1 0.86 2.16 3.013(2) 171.0 1_455 yes
N7 H7B N3 0.86 2.38 3.236(2) 174.5 6_556 yes
N7 H7B N4 0.86 2.50 3.296(2) 155.2 6_556 yes
N7 H7A N1 0.86 2.16 3.013(2) 171.0 1_455 yes
N7 H7A N1 0.86 2.16 3.013(2) 171.0 1_455 yes
N7 H7B N4 0.86 2.50 3.296(2) 155.2 6_556 yes
N7 H7B N3 0.86 2.38 3.236(2) 174.5 6_556 yes
N7 H7A N1 0.86 2.16 3.013(2) 171.0 1_455 yes
N7 H7B N4 0.86 2.50 3.296(2) 155.2 6_556 yes
N7 H7B N3 0.86 2.38 3.236(2) 174.5 6_556 yes
